data_1504763
loop_
_publ_author_name
'Clarke, Paul A.'
'Zaytsev, Andrey V.'
'Morgan, Tyson W.'
'Whitwood, Adrian C.'
'Wilson, Claire'

_publ_section_title
;
 One-pot synthesis of functionalized piperid-4-ones: a four-component
 condensation.
;
_journal_issue 13
_journal_name_full 'Organic letters'
_journal_page_first 2877
_journal_page_last 2880
_journal_paper_doi 10.1021/ol801051g
_journal_volume 10
_journal_year 2008
_chemical_formula_moiety 'C23 H27 N O5 S'
_chemical_formula_sum 'C23 H27 N O5 S'
_chemical_formula_weight 429.52
_chemical_name_systematic
; 
 ? 
;
_space_group_IT_number 15
_symmetry_cell_setting monoclinic
_symmetry_space_group_name_Hall '-C 2yc'
_symmetry_space_group_name_H-M 'C 1 2/c 1'
_atom_sites_solution_hydrogens 'geom, OH from difmap'
_atom_sites_solution_primary direct
_atom_sites_solution_secondary difmap
_audit_creation_method SHELXL-97
_cell_angle_alpha 90.00
_cell_angle_beta 128.3780(10)
_cell_angle_gamma 90.00
_cell_formula_units_Z 8
_cell_length_a 21.7464(18)
_cell_length_b 17.0013(14)
_cell_length_c 15.6632(13)
_cell_measurement_reflns_used 5237
_cell_measurement_temperature 299(2)
_cell_measurement_theta_max 24.97
_cell_measurement_theta_min 2.39
_cell_volume 4539.7(7)
_computing_cell_refinement 'Bruker SMART'
_computing_data_collection 'Bruker SMART'
_computing_data_reduction 'Bruker SAINT'
_computing_molecular_graphics 'Bruker SHELXTL'
_computing_publication_material 'Bruker SHELXTL'
_computing_structure_refinement 'SHELXL-97 (Sheldrick, 1997)'
_computing_structure_solution 'SHELXS-97 (Sheldrick, 1997)'
_diffrn_ambient_temperature 299(2)
_diffrn_measured_fraction_theta_full 0.999
_diffrn_measured_fraction_theta_max 0.999
_diffrn_measurement_device_type 'Bruker SMART APEX CCD area detector'
_diffrn_measurement_method \w
_diffrn_radiation_monochromator graphite
_diffrn_radiation_source 'fine-focus sealed tube'
_diffrn_radiation_type MoK\a
_diffrn_radiation_wavelength 0.71073
_diffrn_reflns_av_R_equivalents 0.0279
_diffrn_reflns_av_sigmaI/netI 0.0246
_diffrn_reflns_limit_h_max 25
_diffrn_reflns_limit_h_min -25
_diffrn_reflns_limit_k_max 20
_diffrn_reflns_limit_k_min -20
_diffrn_reflns_limit_l_max 18
_diffrn_reflns_limit_l_min -18
_diffrn_reflns_number 17860
_diffrn_reflns_theta_full 25.02
_diffrn_reflns_theta_max 25.02
_diffrn_reflns_theta_min 1.69
_exptl_absorpt_coefficient_mu 0.175
_exptl_absorpt_correction_T_max 0.976
_exptl_absorpt_correction_T_min 0.893
_exptl_absorpt_correction_type multi-scan
_exptl_absorpt_process_details 'SADABS v2.03; (Sheldrick)'
_exptl_crystal_colour colourless
_exptl_crystal_density_diffrn 1.257
_exptl_crystal_density_method 'not measured'
_exptl_crystal_description block
_exptl_crystal_F_000 1824
_exptl_crystal_size_max 0.34
_exptl_crystal_size_mid 0.15
_exptl_crystal_size_min 0.14
_refine_diff_density_max 0.205
_refine_diff_density_min -0.195
_refine_diff_density_rms 0.035
_refine_ls_extinction_method none
_refine_ls_goodness_of_fit_ref 1.033
_refine_ls_hydrogen_treatment 'constr, OH refall'
_refine_ls_matrix_type full
_refine_ls_number_parameters 278
_refine_ls_number_reflns 4010
_refine_ls_number_restraints 0
_refine_ls_restrained_S_all 1.033
_refine_ls_R_factor_all 0.0558
_refine_ls_R_factor_gt 0.0392
_refine_ls_shift/su_max 0.000
_refine_ls_shift/su_mean 0.000
_refine_ls_structure_factor_coef Fsqd
_refine_ls_weighting_details 'calc w=1/[\s^2^(Fo^2^)+(0.0616P)^2^+1.4722P] where P=(Fo^2^+2Fc^2^)/3'
_refine_ls_weighting_scheme calc
_refine_ls_wR_factor_gt 0.1054
_refine_ls_wR_factor_ref 0.1163
_reflns_number_gt 3022
_reflns_number_total 4010
_reflns_threshold_expression >2\s(I)
_cod_data_source_file ol801051g-file005.cif
_cod_data_source_block 4b
_cod_depositor_comments
;
The following automatic conversions were performed:

'_symmetry_cell_setting' value 'Monoclinic' changed to 'monoclinic'
according to /home/saulius/struct/CIF-dictionaries/cif_core.dic
dictionary named 'cif_core.dic' version 2.4.1 from 2010-06-29.

Automatic conversion script
Id: cif_fix_values 1715 2011-07-08 13:25:40Z adriana 
;
_cod_original_sg_symbol_H-M C2/c
_cod_database_code 1504763

loop_
_symmetry_equiv_pos_as_xyz
'x, y, z'
'-x, y, -z+1/2'
'x+1/2, y+1/2, z'
'-x+1/2, y+1/2, -z+1/2'
'-x, -y, -z'
'x, -y, z-1/2'
'-x+1/2, -y+1/2, -z'
'x+1/2, -y+1/2, z-1/2'

loop_
_atom_site_label
_atom_site_type_symbol
_atom_site_fract_x
_atom_site_fract_y
_atom_site_fract_z
_atom_site_U_iso_or_equiv
_atom_site_adp_type
_atom_site_occupancy
_atom_site_symmetry_multiplicity
_atom_site_calc_flag
_atom_site_refinement_flags
C1 C 0.25187(11) 0.37418(11) 0.43763(15) 0.0551(5) Uani 1 1 d .
H1 H 0.2035 0.3576 0.4247 0.066 Uiso 1 1 calc R
C2 C 0.29702(11) 0.42577(12) 0.53918(16) 0.0623(5) Uani 1 1 d .
H2A H 0.2602 0.4587 0.5383 0.075 Uiso 1 1 calc R
H2B H 0.3234 0.3924 0.6031 0.075 Uiso 1 1 calc R
C3 C 0.35576(11) 0.47646(12) 0.54740(16) 0.0641(5) Uani 1 1 d .
C4 C 0.35170(10) 0.49783(11) 0.46101(16) 0.0579(5) Uani 1 1 d .
C5 C 0.29009(10) 0.46494(11) 0.34796(15) 0.0515(4) Uani 1 1 d .
H5 H 0.2650 0.5096 0.2977 0.062 Uiso 1 1 calc R
C6 C 0.32671(11) 0.41283(12) 0.31019(16) 0.0587(5) Uani 1 1 d .
H6A H 0.3696 0.4414 0.3207 0.070 Uiso 1 1 calc R
H6B H 0.3487 0.3664 0.3560 0.070 Uiso 1 1 calc R
C7 C 0.27014(14) 0.38709(15) 0.19251(19) 0.0788(6) Uani 1 1 d .
H7A H 0.2510 0.4331 0.1459 0.095 Uiso 1 1 calc R
H7B H 0.2255 0.3612 0.1803 0.095 Uiso 1 1 calc R
C8 C 0.30788(19) 0.33143(19) 0.1616(2) 0.1134(10) Uani 1 1 d .
H8A H 0.3523 0.3566 0.1740 0.170 Uiso 1 1 calc R
H8B H 0.2705 0.3177 0.0860 0.170 Uiso 1 1 calc R
H8C H 0.3247 0.2847 0.2052 0.170 Uiso 1 1 calc R
C9 C 0.40875(12) 0.55380(13) 0.4772(2) 0.0728(6) Uani 1 1 d .
C10 C 0.44905(15) 0.63124(15) 0.3935(3) 0.0962(8) Uani 1 1 d .
H10A H 0.4341 0.6850 0.3899 0.144 Uiso 1 1 calc R
H10B H 0.4506 0.6208 0.3347 0.144 Uiso 1 1 calc R
H10C H 0.5000 0.6222 0.4617 0.144 Uiso 1 1 calc R
C11 C 0.29391(11) 0.29971(11) 0.44454(17) 0.0572(5) Uani 1 1 d .
C12 C 0.37014(12) 0.28146(12) 0.53244(19) 0.0682(6) Uani 1 1 d .
H12 H 0.3980 0.3146 0.5926 0.082 Uiso 1 1 calc R
C13 C 0.40572(15) 0.21323(15) 0.5314(2) 0.0837(7) Uani 1 1 d .
H13 H 0.4571 0.2012 0.5906 0.100 Uiso 1 1 calc R
C14 C 0.3647(2) 0.16421(15) 0.4430(3) 0.0899(8) Uani 1 1 d .
H14 H 0.3885 0.1193 0.4415 0.108 Uiso 1 1 calc R
C15 C 0.28871(19) 0.18129(14) 0.3568(3) 0.0884(7) Uani 1 1 d .
H15 H 0.2607 0.1474 0.2974 0.106 Uiso 1 1 calc R
C16 C 0.25340(14) 0.24818(13) 0.3571(2) 0.0716(6) Uani 1 1 d .
H16 H 0.2016 0.2590 0.2979 0.086 Uiso 1 1 calc R
C17 C 0.11877(10) 0.51851(11) 0.32212(14) 0.0520(4) Uani 1 1 d .
C18 C 0.08728(11) 0.49522(13) 0.37205(15) 0.0590(5) Uani 1 1 d .
H18 H 0.0774 0.4422 0.3737 0.071 Uiso 1 1 calc R
C19 C 0.07037(12) 0.54981(14) 0.41937(17) 0.0671(6) Uani 1 1 d .
H19 H 0.0497 0.5331 0.4534 0.081 Uiso 1 1 calc R
C20 C 0.08326(13) 0.62791(15) 0.41756(19) 0.0738(6) Uani 1 1 d .
C21 C 0.11490(17) 0.65094(14) 0.3679(2) 0.0917(8) Uani 1 1 d .
H21 H 0.1242 0.7041 0.3664 0.110 Uiso 1 1 calc R
C22 C 0.13320(14) 0.59757(13) 0.3204(2) 0.0756(6) Uani 1 1 d .
H22 H 0.1549 0.6144 0.2877 0.091 Uiso 1 1 calc R
C23 C 0.0618(2) 0.68837(18) 0.4659(3) 0.1163(10) Uani 1 1 d .
H23A H 0.0991 0.7306 0.4969 0.174 Uiso 1 1 calc R
H23B H 0.0621 0.6642 0.5216 0.174 Uiso 1 1 calc R
H23C H 0.0103 0.7087 0.4098 0.174 Uiso 1 1 calc R
H1A H 0.4417(18) 0.5370(18) 0.646(2) 0.113(11) Uiso 1 1 d .
N1 N 0.22845(8) 0.42213(9) 0.34237(12) 0.0512(4) Uani 1 1 d .
O1 O 0.41263(11) 0.50046(13) 0.65020(13) 0.0958(6) Uani 1 1 d .
O2 O 0.39254(8) 0.57973(9) 0.38493(14) 0.0775(4) Uani 1 1 d .
O3 O 0.46598(10) 0.57671(12) 0.56627(16) 0.1080(6) Uani 1 1 d .
O4 O 0.09020(8) 0.38212(9) 0.23467(12) 0.0734(4) Uani 1 1 d .
O5 O 0.12858(8) 0.48921(9) 0.16939(10) 0.0703(4) Uani 1 1 d .
S1 S 0.13690(2) 0.44965(3) 0.25655(4) 0.05574(17) Uani 1 1 d .

loop_
_atom_site_aniso_label
_atom_site_aniso_U_11
_atom_site_aniso_U_22
_atom_site_aniso_U_33
_atom_site_aniso_U_23
_atom_site_aniso_U_13
_atom_site_aniso_U_12
C1 0.0496(10) 0.0640(12) 0.0575(11) 0.0025(9) 0.0361(9) -0.0013(8)
C2 0.0573(11) 0.0776(14) 0.0524(11) -0.0005(9) 0.0342(10) 0.0052(10)
C3 0.0527(11) 0.0703(13) 0.0533(11) -0.0101(10) 0.0250(9) 0.0000(9)
C4 0.0435(10) 0.0611(12) 0.0597(11) -0.0046(9) 0.0274(9) -0.0030(9)
C5 0.0445(9) 0.0541(10) 0.0536(10) 0.0013(8) 0.0293(8) -0.0016(8)
C6 0.0544(11) 0.0630(12) 0.0702(12) 0.0036(10) 0.0443(10) 0.0008(9)
C7 0.0840(15) 0.0924(17) 0.0722(14) -0.0062(12) 0.0546(13) 0.0050(12)
C8 0.128(2) 0.130(2) 0.108(2) -0.0222(19) 0.086(2) 0.013(2)
C9 0.0506(12) 0.0689(14) 0.0822(16) -0.0081(12) 0.0330(12) -0.0070(10)
C10 0.0801(16) 0.0817(16) 0.136(2) -0.0031(16) 0.0713(17) -0.0201(13)
C11 0.0594(11) 0.0561(11) 0.0699(12) 0.0074(10) 0.0469(10) -0.0017(9)
C12 0.0640(13) 0.0654(13) 0.0830(14) 0.0164(11) 0.0495(12) 0.0066(10)
C13 0.0793(15) 0.0767(16) 0.118(2) 0.0377(16) 0.0724(16) 0.0206(13)
C14 0.124(2) 0.0598(15) 0.136(3) 0.0180(16) 0.105(2) 0.0144(15)
C15 0.122(2) 0.0640(15) 0.114(2) -0.0054(14) 0.090(2) -0.0072(15)
C16 0.0794(15) 0.0636(13) 0.0847(15) -0.0030(12) 0.0573(13) -0.0066(11)
C17 0.0402(9) 0.0642(12) 0.0498(10) 0.0047(8) 0.0271(8) 0.0020(8)
C18 0.0533(11) 0.0687(12) 0.0559(11) 0.0095(9) 0.0344(9) 0.0026(9)
C19 0.0593(12) 0.0939(17) 0.0575(12) 0.0087(11) 0.0409(10) 0.0075(11)
C20 0.0773(14) 0.0809(16) 0.0764(14) 0.0020(12) 0.0542(13) 0.0126(12)
C21 0.123(2) 0.0632(14) 0.127(2) -0.0031(14) 0.096(2) -0.0018(14)
C22 0.0904(16) 0.0709(14) 0.0993(17) 0.0028(12) 0.0756(15) -0.0031(12)
C23 0.141(3) 0.115(2) 0.129(2) -0.0043(19) 0.102(2) 0.029(2)
N1 0.0418(8) 0.0609(9) 0.0518(9) 0.0003(7) 0.0296(7) -0.0013(7)
O1 0.0779(11) 0.1230(15) 0.0576(9) -0.0224(9) 0.0278(9) -0.0234(11)
O2 0.0606(9) 0.0729(10) 0.0931(12) 0.0038(8) 0.0448(8) -0.0126(7)
O3 0.0737(11) 0.1217(15) 0.0904(13) -0.0213(11) 0.0320(10) -0.0431(10)
O4 0.0478(7) 0.0784(10) 0.0800(10) -0.0212(8) 0.0327(7) -0.0146(7)
O5 0.0580(8) 0.1019(11) 0.0472(7) 0.0063(7) 0.0308(7) 0.0135(7)
S1 0.0406(3) 0.0710(3) 0.0495(3) -0.0054(2) 0.0249(2) -0.0012(2)

loop_
_atom_type_symbol
_atom_type_description
_atom_type_scat_dispersion_real
_atom_type_scat_dispersion_imag
_atom_type_scat_source
C C 0.0033 0.0016 'International Tables Vol C Tables 4.2.6.8 and 6.1.1.4'
H H 0.0000 0.0000 'International Tables Vol C Tables 4.2.6.8 and 6.1.1.4'
N N 0.0061 0.0033 'International Tables Vol C Tables 4.2.6.8 and 6.1.1.4'
O O 0.0106 0.0060 'International Tables Vol C Tables 4.2.6.8 and 6.1.1.4'
S S 0.1246 0.1234 'International Tables Vol C Tables 4.2.6.8 and 6.1.1.4'

loop_
_geom_angle_atom_site_label_1
_geom_angle_atom_site_label_2
_geom_angle_atom_site_label_3
_geom_angle
N1 C1 C2 109.23(15)
N1 C1 C11 110.08(14)
C2 C1 C11 115.72(16)
N1 C1 H1 107.1
C2 C1 H1 107.1
C11 C1 H1 107.1
C3 C2 C1 112.83(16)
C3 C2 H2A 109.0
C1 C2 H2A 109.0
C3 C2 H2B 109.0
C1 C2 H2B 109.0
H2A C2 H2B 107.8
O1 C3 C4 123.8(2)
O1 C3 C2 112.5(2)
C4 C3 C2 123.66(17)
C3 C4 C9 118.90(19)
C3 C4 C5 122.14(17)
C9 C4 C5 118.96(19)
N1 C5 C4 111.22(15)
N1 C5 C6 111.18(14)
C4 C5 C6 111.69(15)
N1 C5 H5 107.5
C4 C5 H5 107.5
C6 C5 H5 107.5
C7 C6 C5 114.39(16)
C7 C6 H6A 108.7
C5 C6 H6A 108.7
C7 C6 H6B 108.7
C5 C6 H6B 108.7
H6A C6 H6B 107.6
C6 C7 C8 112.2(2)
C6 C7 H7A 109.2
C8 C7 H7A 109.2
C6 C7 H7B 109.2
C8 C7 H7B 109.2
H7A C7 H7B 107.9
C7 C8 H8A 109.5
C7 C8 H8B 109.5
H8A C8 H8B 109.5
C7 C8 H8C 109.5
H8A C8 H8C 109.5
H8B C8 H8C 109.5
O3 C9 O2 122.0(2)
O3 C9 C4 124.1(2)
O2 C9 C4 113.87(19)
O2 C10 H10A 109.5
O2 C10 H10B 109.5
H10A C10 H10B 109.5
O2 C10 H10C 109.5
H10A C10 H10C 109.5
H10B C10 H10C 109.5
C12 C11 C16 118.4(2)
C12 C11 C1 123.57(19)
C16 C11 C1 117.98(18)
C11 C12 C13 120.3(2)
C11 C12 H12 119.8
C13 C12 H12 119.8
C14 C13 C12 119.9(2)
C14 C13 H13 120.1
C12 C13 H13 120.1
C15 C14 C13 119.9(2)
C15 C14 H14 120.0
C13 C14 H14 120.0
C14 C15 C16 120.5(3)
C14 C15 H15 119.7
C16 C15 H15 119.7
C15 C16 C11 120.9(2)
C15 C16 H16 119.6
C11 C16 H16 119.6
C18 C17 C22 119.22(18)
C18 C17 S1 120.73(16)
C22 C17 S1 120.00(14)
C19 C18 C17 120.4(2)
C19 C18 H18 119.8
C17 C18 H18 119.8
C20 C19 C18 121.37(19)
C20 C19 H19 119.3
C18 C19 H19 119.3
C19 C20 C21 118.1(2)
C19 C20 C23 121.4(2)
C21 C20 C23 120.5(2)
C20 C21 C22 122.0(2)
C20 C21 H21 119.0
C22 C21 H21 119.0
C21 C22 C17 118.9(2)
C21 C22 H22 120.6
C17 C22 H22 120.6
C20 C23 H23A 109.5
C20 C23 H23B 109.5
H23A C23 H23B 109.5
C20 C23 H23C 109.5
H23A C23 H23C 109.5
H23B C23 H23C 109.5
C5 N1 C1 118.52(14)
C5 N1 S1 120.30(12)
C1 N1 S1 117.82(11)
C3 O1 H1A 106.0(19)
C9 O2 C10 117.55(19)
O4 S1 O5 120.02(9)
O4 S1 N1 106.82(8)
O5 S1 N1 106.73(8)
O4 S1 C17 106.99(9)
O5 S1 C17 107.68(9)
N1 S1 C17 108.14(8)

loop_
_geom_bond_atom_site_label_1
_geom_bond_atom_site_label_2
_geom_bond_distance
C1 N1 1.485(2)
C1 C2 1.524(3)
C1 C11 1.526(3)
C1 H1 0.9800
C2 C3 1.479(3)
C2 H2A 0.9700
C2 H2B 0.9700
C3 O1 1.348(2)
C3 C4 1.350(3)
C4 C9 1.455(3)
C4 C5 1.516(3)
C5 N1 1.480(2)
C5 C6 1.534(3)
C5 H5 0.9800
C6 C7 1.512(3)
C6 H6A 0.9700
C6 H6B 0.9700
C7 C8 1.516(3)
C7 H7A 0.9700
C7 H7B 0.9700
C8 H8A 0.9600
C8 H8B 0.9600
C8 H8C 0.9600
C9 O3 1.221(3)
C9 O2 1.332(3)
C10 O2 1.446(3)
C10 H10A 0.9600
C10 H10B 0.9600
C10 H10C 0.9600
C11 C12 1.381(3)
C11 C16 1.386(3)
C12 C13 1.400(3)
C12 H12 0.9300
C13 C14 1.369(4)
C13 H13 0.9300
C14 C15 1.366(4)
C14 H14 0.9300
C15 C16 1.374(3)
C15 H15 0.9300
C16 H16 0.9300
C17 C18 1.379(3)
C17 C22 1.384(3)
C17 S1 1.7560(19)
C18 C19 1.373(3)
C18 H18 0.9300
C19 C20 1.361(3)
C19 H19 0.9300
C20 C21 1.377(3)
C20 C23 1.513(3)
C21 C22 1.380(3)
C21 H21 0.9300
C22 H22 0.9300
C23 H23A 0.9600
C23 H23B 0.9600
C23 H23C 0.9600
N1 S1 1.6328(15)
O1 H1A 0.92(3)
O4 S1 1.4265(14)
O5 S1 1.4290(14)

loop_
_geom_hbond_atom_site_label_D
_geom_hbond_atom_site_label_H
_geom_hbond_atom_site_label_A
_geom_hbond_distance_DH
_geom_hbond_distance_HA
_geom_hbond_distance_DA
_geom_hbond_angle_DHA
O1 H1A O3 0.92(3) 1.76(3) 2.578(3) 147(3)

loop_
_geom_torsion_atom_site_label_1
_geom_torsion_atom_site_label_2
_geom_torsion_atom_site_label_3
_geom_torsion_atom_site_label_4
_geom_torsion
N1 C1 C2 C3 -44.4(2)
C11 C1 C2 C3 80.4(2)
C1 C2 C3 O1 -158.30(18)
C1 C2 C3 C4 23.2(3)
O1 C3 C4 C9 -4.0(3)
C2 C3 C4 C9 174.35(18)
O1 C3 C4 C5 175.55(19)
C2 C3 C4 C5 -6.1(3)
C3 C4 C5 N1 11.8(3)
C9 C4 C5 N1 -168.68(16)
C3 C4 C5 C6 -113.0(2)
C9 C4 C5 C6 66.5(2)
N1 C5 C6 C7 63.0(2)
C4 C5 C6 C7 -172.10(18)
C5 C6 C7 C8 -176.2(2)
C3 C4 C9 O3 8.4(3)
C5 C4 C9 O3 -171.1(2)
C3 C4 C9 O2 -170.44(19)
C5 C4 C9 O2 10.0(3)
N1 C1 C11 C12 119.54(19)
C2 C1 C11 C12 -4.9(3)
N1 C1 C11 C16 -59.7(2)
C2 C1 C11 C16 175.83(17)
C16 C11 C12 C13 1.4(3)
C1 C11 C12 C13 -177.86(17)
C11 C12 C13 C14 -0.2(3)
C12 C13 C14 C15 -1.1(3)
C13 C14 C15 C16 1.2(4)
C14 C15 C16 C11 0.0(3)
C12 C11 C16 C15 -1.3(3)
C1 C11 C16 C15 177.99(18)
C22 C17 C18 C19 0.1(3)
S1 C17 C18 C19 -177.40(14)
C17 C18 C19 C20 0.7(3)
C18 C19 C20 C21 -0.8(3)
C18 C19 C20 C23 177.6(2)
C19 C20 C21 C22 0.3(4)
C23 C20 C21 C22 -178.2(3)
C20 C21 C22 C17 0.4(4)
C18 C17 C22 C21 -0.6(3)
S1 C17 C22 C21 176.88(19)
C4 C5 N1 C1 -37.8(2)
C6 C5 N1 C1 87.31(18)
C4 C5 N1 S1 121.04(15)
C6 C5 N1 S1 -113.82(15)
C2 C1 N1 C5 55.1(2)
C11 C1 N1 C5 -73.03(19)
C2 C1 N1 S1 -104.32(15)
C11 C1 N1 S1 127.58(14)
O3 C9 O2 C10 5.4(3)
C4 C9 O2 C10 -175.72(18)
C5 N1 S1 O4 154.83(13)
C1 N1 S1 O4 -46.16(15)
C5 N1 S1 O5 25.29(15)
C1 N1 S1 O5 -175.70(13)
C5 N1 S1 C17 -90.32(14)
C1 N1 S1 C17 68.69(15)
C18 C17 S1 O4 19.64(17)
C22 C17 S1 O4 -157.80(16)
C18 C17 S1 O5 149.92(14)
C22 C17 S1 O5 -27.53(18)
C18 C17 S1 N1 -95.10(15)
C22 C17 S1 N1 87.45(17)
